data_7057961
loop_
_publ_author_name
'Zhu, Haotian'
'Du, Jing'
'Lu, Ying'
'Su, Fang'
'Li, Yangguang'

_publ_section_title
;
 Immobilization of enzymes on an organic--inorganic hybrid network
 consisting of Dawson-type polyoxotungstate and a zinc(ii)-biimidazole
 complex moiety
;
_journal_issue 1
_journal_name_full 'New Journal of Chemistry'
_journal_page_first 146
_journal_paper_doi 10.1039/C8NJ03776K
_journal_volume 43
_journal_year 2019
_chemical_formula_moiety 'C36 H36 N24 O62 P2 W18 Zn3, 6(O)'
_chemical_formula_sum 'C36 H48 N24 O68 P2 W18 Zn3'
_chemical_formula_weight 5472.33
_space_group_crystal_system triclinic
_space_group_IT_number 2
_space_group_name_Hall '-P 1'
_space_group_name_H-M_alt 'P -1'
_symmetry_space_group_name_Hall '-P 1'
_symmetry_space_group_name_H-M 'P -1'
_atom_sites_solution_hydrogens geom
_atom_sites_solution_primary direct
_audit_creation_date 2018-07-07
_audit_creation_method
;
Olex2 1.2
(compiled 2018.05.29 svn.r3508 for OlexSys, GUI svn.r5506)
;
_audit_update_record
;
2018-09-17 deposited with the CCDC.
2018-11-13 downloaded from the CCDC.
;
_cell_angle_alpha 98.5770(10)
_cell_angle_beta 97.6530(10)
_cell_angle_gamma 118.7610(10)
_cell_formula_units_Z 2
_cell_length_a 14.6698(9)
_cell_length_b 14.9855(9)
_cell_length_c 24.7793(15)
_cell_measurement_reflns_used 8947
_cell_measurement_temperature 296(2)
_cell_measurement_theta_max 29.788
_cell_measurement_theta_min 2.613
_cell_volume 4588.1(5)
_computing_cell_refinement 'SAINT v7.68A (Bruker, 2009)'
_computing_data_reduction 'SAINT v7.68A (Bruker, 2009)'
_computing_molecular_graphics 'Olex2 (Dolomanov et al., 2009)'
_computing_publication_material 'Olex2 (Dolomanov et al., 2009)'
_computing_structure_refinement 'ShelXL (Sheldrick, 2015)'
_computing_structure_solution 'ShelXS (Sheldrick, 2008)'
_diffrn_ambient_temperature 296.15
_diffrn_measured_fraction_theta_full 0.993
_diffrn_measured_fraction_theta_max 0.993
_diffrn_measurement_device_type 'Bruker P4'
_diffrn_measurement_method '\w scans'
_diffrn_radiation_monochromator graphite
_diffrn_radiation_type MoK\a
_diffrn_radiation_wavelength 0.71073
_diffrn_reflns_av_R_equivalents 0.0286
_diffrn_reflns_av_unetI/netI 0.0578
_diffrn_reflns_Laue_measured_fraction_full 0.993
_diffrn_reflns_Laue_measured_fraction_max 0.993
_diffrn_reflns_limit_h_max 16
_diffrn_reflns_limit_h_min -17
_diffrn_reflns_limit_k_max 17
_diffrn_reflns_limit_k_min -17
_diffrn_reflns_limit_l_max 19
_diffrn_reflns_limit_l_min -29
_diffrn_reflns_number 23345
_diffrn_reflns_point_group_measured_fraction_full 0.993
_diffrn_reflns_point_group_measured_fraction_max 0.993
_diffrn_reflns_theta_full 24.999
_diffrn_reflns_theta_max 24.999
_diffrn_reflns_theta_min 1.596
_exptl_absorpt_coefficient_mu 23.379
_exptl_absorpt_correction_T_max 0.4703
_exptl_absorpt_correction_T_min 0.2356
_exptl_absorpt_correction_type multi-scan
_exptl_absorpt_process_details '(SADABS; Sheldrick, 2003)'
_exptl_crystal_colour red
_exptl_crystal_colour_primary red
_exptl_crystal_density_diffrn 3.961
_exptl_crystal_description block
_exptl_crystal_F_000 4856
_exptl_crystal_size_max 0.087
_exptl_crystal_size_mid 0.067
_exptl_crystal_size_min 0.038
_refine_diff_density_max 3.680
_refine_diff_density_min -3.504
_refine_diff_density_rms 0.396
_refine_ls_extinction_coef 0.000046(10)
_refine_ls_extinction_expression Fc^*^=kFc[1+0.001xFc^2^\l^3^/sin(2\q)]^-1/4^
_refine_ls_extinction_method 'SHELXL-2018/1 (Sheldrick 2018)'
_refine_ls_goodness_of_fit_ref 1.010
_refine_ls_hydrogen_treatment constr
_refine_ls_matrix_type full
_refine_ls_number_parameters 1361
_refine_ls_number_reflns 16041
_refine_ls_number_restraints 50
_refine_ls_restrained_S_all 1.009
_refine_ls_R_factor_all 0.0616
_refine_ls_R_factor_gt 0.0433
_refine_ls_shift/su_max 0.001
_refine_ls_shift/su_mean 0.000
_refine_ls_structure_factor_coef Fsqd
_refine_ls_weighting_details 'w=1/[\s^2^(Fo^2^)+(0.0706P)^2^] where P=(Fo^2^+2Fc^2^)/3'
_refine_ls_weighting_scheme calc
_refine_ls_wR_factor_gt 0.1082
_refine_ls_wR_factor_ref 0.1190
_reflns_Friedel_coverage 0.000
_reflns_number_gt 12404
_reflns_number_total 16041
_reflns_threshold_expression 'I > 2\s(I)'
_cod_data_source_file c8nj03776k2.cif
_cod_data_source_block 1_sq
_cod_depositor_comments 'Adding full bibliography for 7057961--7057962.cif.'
_cod_database_code 7057961
_shelx_shelxl_version_number 2018/1
_shelx_space_group_comment
;
The symmetry employed for this shelxl refinement is uniquely defined
by the following loop, which should always be used as a source of
symmetry information in preference to the above space-group names.
They are only intended as comments.
;
_shelx_estimated_absorpt_t_max 0.470
_shelx_estimated_absorpt_t_min 0.236
_olex2_refinement_description
;
1. Fixed Uiso
 At 1.2 times of:
  All C(H) groups, All N(H) groups
2. Restrained distances
 C35-C36
 1.38 with sigma of 0.01
 C36-N24
 1.4 with sigma of 0.01
3. Uiso/Uaniso restraints and constraints
Uanis(O10) \\sim Ueq, Uanis(O28) \\sim Ueq, Uanis(O37) \\sim Ueq, Uanis(O39)
\\sim Ueq: with sigma of 0.005 and sigma for terminal atoms of 0.01
Uanis(O8) \\sim Ueq, Uanis(O47) \\sim Ueq: with sigma of 0.01 and sigma for
terminal atoms of 0.02
Uanis(N13) \\sim Ueq, Uanis(C16) \\sim Ueq: with sigma of 0.01 and sigma for
terminal atoms of 0.02
4.a Aromatic/amide H refined with riding coordinates:
 N5(H5), N6(H6), N7(H7), N8(H8), N13(H13), N14(H14), N15(H15), N16(H16),
 N21(H21), N22(H22), N23(H23), N24(H24), C3(H3), C4(H4), C5(H5A), C6(H6A),
 C9(H9), C10(H10), C11(H11), C12(H12), C15(H15A), C16(H16A), C17(H17), C18(H18),
  C21(H21A), C22(H22A), C23(H23A), C24(H24A), C27(H27), C28(H28), C29(H29),
 C30(H30), C33(H33), C34(H34), C35(H35), C36(H36)
;
_olex2_submission_special_instructions 'No special instructions were received'

loop_
_space_group_symop_operation_xyz
'x, y, z'
'-x, -y, -z'

loop_
_atom_site_label
_atom_site_type_symbol
_atom_site_fract_x
_atom_site_fract_y
_atom_site_fract_z
_atom_site_U_iso_or_equiv
_atom_site_adp_type
_atom_site_occupancy
_atom_site_site_symmetry_order
_atom_site_calc_flag
_atom_site_refinement_flags_posn
_atom_site_refinement_flags_adp
W1 W 0.38466(4) 0.09063(4) 0.29049(3) 0.01538(14) Uani 1 1 d . .
W2 W 0.92330(4) 0.50217(4) 0.37539(3) 0.01745(14) Uani 1 1 d . .
W3 W 0.86298(4) 0.25527(4) 0.32194(3) 0.01606(14) Uani 1 1 d . .
W4 W 0.58219(4) 0.03909(4) 0.27971(3) 0.01615(14) Uani 1 1 d . .
W5 W 0.90660(4) 0.53833(4) 0.22808(3) 0.01625(14) Uani 1 1 d . .
W6 W 0.43101(4) 0.39652(4) 0.19901(3) 0.01638(14) Uani 1 1 d . .
W7 W 0.45210(4) 0.36254(4) 0.34670(3) 0.01620(14) Uani 1 1 d . .
W8 W 0.84946(4) 0.29251(4) 0.17495(3) 0.01674(14) Uani 1 1 d . .
W9 W 0.37057(4) 0.12717(4) 0.14365(3) 0.01642(14) Uani 1 1 d . .
W10 W 0.68953(4) 0.59447(4) 0.23779(3) 0.01623(14) Uani 1 1 d . .
W11 W 0.56832(4) 0.07632(4) 0.13255(3) 0.01692(14) Uani 1 1 d . .
W12 W 0.76588(5) 0.41670(5) 0.48251(3) 0.02078(15) Uani 1 1 d . .
W13 W 0.70922(4) 0.55954(4) 0.38488(3) 0.01737(14) Uani 1 1 d . .
W14 W 0.47364(5) 0.32506(5) 0.05845(3) 0.01982(15) Uani 1 1 d . .
W15 W 0.73272(5) 0.52076(5) 0.09851(3) 0.02065(15) Uani 1 1 d . .
W16 W 0.50903(5) 0.21546(5) 0.44146(3) 0.02056(15) Uani 1 1 d . .
W17 W 0.67207(5) 0.27064(5) 0.04616(3) 0.02047(15) Uani 1 1 d . .
W18 W 0.70956(5) 0.16819(5) 0.43020(3) 0.02012(15) Uani 1 1 d . .
Zn1 Zn 0.14678(13) -0.18139(13) 0.26595(8) 0.0242(4) Uani 1 1 d . .
Zn2 Zn 0.65258(14) 0.82431(13) 0.26303(8) 0.0248(4) Uani 1 1 d . .
Zn3 Zn 1.11546(16) 0.32751(15) 0.17015(9) 0.0319(5) Uani 1 1 d . .
P1 P 0.6369(2) 0.3401(3) 0.18201(15) 0.0092(7) Uani 1 1 d . .
P2 P 0.6509(3) 0.2987(3) 0.33673(15) 0.0096(7) Uani 1 1 d . .
O1 O 0.5396(8) 0.2602(8) 0.0154(5) 0.026(2) Uani 1 1 d . .
O2 O 0.4394(7) -0.0029(7) 0.2819(4) 0.016(2) Uani 1 1 d . .
O3 O 0.3449(7) 0.3690(7) 0.3623(4) 0.019(2) Uani 1 1 d . .
O4 O 0.8170(7) 0.5886(7) 0.2493(4) 0.019(2) Uani 1 1 d . .
O5 O 0.7350(7) 0.7261(7) 0.2508(5) 0.026(3) Uani 1 1 d . .
O6 O 0.7199(7) 0.1652(7) 0.1627(4) 0.019(2) Uani 1 1 d . .
O7 O 0.5560(7) 0.0439(7) 0.2033(4) 0.020(2) Uani 1 1 d . .
O8 O 0.5690(7) 0.1916(7) 0.2968(4) 0.016(2) Uani 1 1 d . U
O9 O 0.3775(7) 0.2513(7) 0.1828(5) 0.021(2) Uani 1 1 d . .
O10 O 0.5822(7) 0.1404(7) 0.4552(5) 0.021(2) Uani 1 1 d . U
O11 O 0.5605(7) 0.2232(7) 0.1762(4) 0.015(2) Uani 1 1 d . .
O12 O 0.7620(7) 0.3411(7) 0.3272(4) 0.013(2) Uani 1 1 d . .
O13 O 0.4783(7) 0.3102(7) 0.4092(4) 0.020(2) Uani 1 1 d . .
O14 O 0.5599(8) 0.5021(7) 0.3867(4) 0.019(2) Uani 1 1 d . .
O15 O 0.7227(7) 0.4975(7) 0.4455(4) 0.017(2) Uani 1 1 d . .
O16 O 0.9443(7) 0.4417(7) 0.1954(4) 0.019(2) Uani 1 1 d . .
O17 O 0.7961(8) 0.6245(8) 0.0679(5) 0.029(3) Uani 1 1 d . .
O18 O 0.4489(7) 0.3872(7) 0.1225(4) 0.020(2) Uani 1 1 d . .
O19 O 0.7842(8) 0.2989(8) 0.4860(4) 0.023(2) Uani 1 1 d . .
O20 O 0.4077(7) 0.1964(7) 0.0843(4) 0.016(2) Uani 1 1 d . .
O21 O 0.5943(7) 0.1497(7) 0.0738(4) 0.018(2) Uani 1 1 d . .
O22 O 0.7435(8) 0.0937(8) 0.4663(5) 0.031(3) Uani 1 1 d . .
O23 O 0.3755(7) 0.0887(7) 0.2127(4) 0.019(2) Uani 1 1 d . .
O24 O 0.5416(8) 0.5418(7) 0.2179(5) 0.023(2) Uani 1 1 d . .
O25 O 0.5864(8) 0.4570(7) 0.0547(4) 0.021(2) Uani 1 1 d . .
O26 O 0.8769(7) 0.2921(7) 0.2525(5) 0.022(2) Uani 1 1 d . .
O27 O 0.7912(7) 0.3021(7) 0.1038(4) 0.020(2) Uani 1 1 d . .
O28 O 0.6306(7) 0.3572(7) 0.1200(4) 0.017(2) Uani 1 1 d . U
O29 O 0.3905(7) 0.2205(7) 0.3033(4) 0.020(2) Uani 1 1 d . .
O30 O 0.9354(8) 0.2538(8) 0.1541(5) 0.021(2) Uani 1 1 d . .
O31 O 0.6794(8) 0.5773(8) 0.3110(5) 0.024(2) Uani 1 1 d . .
O32 O 0.8308(7) 0.5588(7) 0.3711(5) 0.020(2) Uani 1 1 d . .
O33 O 0.4484(7) 0.3991(7) 0.2764(5) 0.021(2) Uani 1 1 d . .
O34 O 0.6194(7) 0.0726(7) 0.3607(4) 0.018(2) Uani 1 1 d . .
O35 O 0.8344(9) 0.4996(8) 0.5481(5) 0.032(3) Uani 1 1 d . .
O36 O 0.6572(7) 0.2816(7) 0.3982(4) 0.016(2) Uani 1 1 d . .
O37 O 0.7597(7) 0.6830(7) 0.4235(4) 0.018(2) Uani 1 1 d . U
O38 O 0.5747(8) -0.0813(7) 0.2709(5) 0.027(3) Uani 1 1 d . .
O39 O 0.5563(8) -0.0353(7) 0.0952(4) 0.022(2) Uani 1 1 d . U
O40 O 0.8753(7) 0.4603(7) 0.4396(4) 0.018(2) Uani 1 1 d . .
O41 O 0.8452(8) 0.5350(7) 0.1518(5) 0.023(2) Uani 1 1 d . .
O42 O 0.9470(8) 0.2070(8) 0.3255(5) 0.026(3) Uani 1 1 d . .
O43 O 0.9604(7) 0.3974(8) 0.3626(4) 0.019(2) Uani 1 1 d . .
O44 O 0.7001(8) 0.2231(9) -0.0119(5) 0.033(3) Uani 1 1 d . .
O45 O 0.7425(8) 0.4167(8) 0.0471(5) 0.025(2) Uani 1 1 d . .
O46 O 1.0443(8) 0.6095(8) 0.4073(5) 0.026(3) Uani 1 1 d . .
O47 O 0.9250(7) 0.5112(7) 0.2972(4) 0.020(2) Uani 1 1 d . U
O48 O 0.3759(8) 0.3035(8) 0.0049(5) 0.028(3) Uani 1 1 d . .
O49 O 0.2371(8) 0.0456(8) 0.1140(5) 0.026(3) Uani 1 1 d . .
O50 O 0.6923(7) 0.5735(7) 0.1591(4) 0.020(2) Uani 1 1 d . .
O51 O 0.6150(7) 0.3781(7) 0.3347(4) 0.018(2) Uani 1 1 d . .
O52 O 0.7277(7) 0.1345(7) 0.2857(4) 0.020(2) Uani 1 1 d . .
O53 O 0.7537(7) 0.3715(7) 0.2069(4) 0.017(2) Uani 1 1 d . .
O54 O 0.8198(7) 0.2254(8) 0.3918(4) 0.020(2) Uani 1 1 d . .
O55 O 0.6032(7) 0.4098(7) 0.2141(4) 0.019(2) Uani 1 1 d . .
O56 O 0.4149(8) 0.1707(8) 0.4808(5) 0.026(2) Uani 1 1 d . .
O57 O 1.0288(7) 0.6510(7) 0.2387(5) 0.020(2) Uani 1 1 d . .
O58 O 0.6276(7) 0.3392(8) 0.4958(5) 0.024(2) Uani 1 1 d . .
O59 O 0.2529(7) -0.0004(7) 0.2861(5) 0.020(2) Uani 1 1 d . .
O60 O 0.4336(7) 0.1197(7) 0.3706(5) 0.022(2) Uani 1 1 d . .
O61 O 0.3185(7) 0.4055(7) 0.1873(5) 0.021(2) Uani 1 1 d . .
O62 O 0.4228(7) 0.0391(7) 0.1151(4) 0.016(2) Uani 1 1 d . .
N1 N 0.2214(10) -0.1940(9) 0.2012(6) 0.026(3) Uani 1 1 d . .
N2 N 0.0545(10) -0.1625(10) 0.1998(6) 0.026(3) Uani 1 1 d . .
N3 N 0.0797(10) -0.1686(10) 0.3328(6) 0.028(3) Uani 1 1 d . .
N4 N 0.2582(11) -0.1801(11) 0.3329(6) 0.032(3) Uani 1 1 d . .
N5 N 0.2355(11) -0.1782(11) 0.1153(7) 0.036(4) Uani 1 1 d . .
H5 H 0.221747 -0.169850 0.082155 0.043 Uiso 1 1 calc R .
N6 N 0.0344(11) -0.1521(10) 0.1093(6) 0.034(3) Uani 1 1 d . .
H6 H 0.045298 -0.149330 0.076138 0.041 Uiso 1 1 calc R .
N7 N 0.0883(13) -0.1621(13) 0.4230(8) 0.048(4) Uani 1 1 d . .
H7 H 0.112231 -0.158817 0.457260 0.057 Uiso 1 1 calc R .
N8 N 0.3175(14) -0.1362(17) 0.4235(8) 0.069(6) Uani 1 1 d . .
H8 H 0.320684 -0.116731 0.458491 0.082 Uiso 1 1 calc R .
N9 N 0.5441(11) 0.7355(11) 0.1853(7) 0.034(4) Uani 1 1 d . .
N10 N 0.7397(10) 0.9111(10) 0.2092(6) 0.026(3) Uani 1 1 d . .
N11 N 0.7621(11) 0.9118(11) 0.3409(7) 0.035(4) Uani 1 1 d . .
N12 N 0.5663(11) 0.7355(10) 0.3169(6) 0.031(3) Uani 1 1 d . .
N13 N 0.5106(13) 0.7222(13) 0.0936(7) 0.049(4) Uani 1 1 d . U
H13 H 0.518168 0.736926 0.061696 0.059 Uiso 1 1 calc R .
N14 N 0.7385(12) 0.9285(12) 0.1216(8) 0.045(4) Uani 1 1 d . .
H14 H 0.718482 0.916105 0.085733 0.055 Uiso 1 1 calc R .
N15 N 0.8022(11) 0.9199(11) 0.4314(7) 0.037(4) Uani 1 1 d . .
H15 H 0.795816 0.904573 0.463255 0.045 Uiso 1 1 calc R .
N16 N 0.5627(12) 0.7264(12) 0.4049(7) 0.040(4) Uani 1 1 d . .
H16 H 0.582841 0.741539 0.440952 0.048 Uiso 1 1 calc R .
N17 N 1.1195(10) 0.2268(10) 0.2207(6) 0.029(3) Uani 1 1 d . .
N18 N 1.1495(9) 0.4231(10) 0.2461(6) 0.025(3) Uani 1 1 d . .
N19 N 1.1199(11) 0.4306(10) 0.1168(7) 0.036(4) Uani 1 1 d . .
N20 N 1.1196(9) 0.2484(10) 0.0952(5) 0.023(3) Uani 1 1 d . .
N21 N 1.1385(9) 0.2117(10) 0.3087(7) 0.031(3) Uani 1 1 d . .
H21 H 1.147573 0.225033 0.344610 0.037 Uiso 1 1 calc R .
N22 N 1.1711(10) 0.4405(12) 0.3373(6) 0.036(4) Uani 1 1 d . .
H22 H 1.175668 0.426316 0.369627 0.043 Uiso 1 1 calc R .
N23 N 1.1436(11) 0.4625(11) 0.0336(6) 0.036(4) Uani 1 1 d . .
H23 H 1.153846 0.455965 0.000237 0.043 Uiso 1 1 calc R .
N24 N 1.1585(11) 0.2594(10) 0.0132(7) 0.038(4) Uani 1 1 d D .
H24 H 1.171659 0.282578 -0.016318 0.046 Uiso 1 1 calc R .
C1 C 0.1829(12) -0.1782(11) 0.1548(7) 0.025(4) Uani 1 1 d . .
C2 C 0.0895(14) -0.1660(12) 0.1525(7) 0.034(4) Uani 1 1 d . .
C3 C 0.3075(13) -0.2023(12) 0.1901(9) 0.034(4) Uani 1 1 d . .
H3 H 0.352617 -0.212027 0.215556 0.041 Uiso 1 1 calc R .
C4 C 0.3169(12) -0.1941(12) 0.1373(7) 0.031(4) Uani 1 1 d . .
H4 H 0.367260 -0.198338 0.119611 0.037 Uiso 1 1 calc R .
C5 C -0.0338(13) -0.1512(13) 0.1839(8) 0.033(4) Uani 1 1 d . .
H5A H -0.078135 -0.149559 0.207030 0.040 Uiso 1 1 calc R .
C6 C -0.0453(14) -0.1434(13) 0.1319(9) 0.042(5) Uani 1 1 d . .
H6A H -0.097540 -0.133683 0.112809 0.050 Uiso 1 1 calc R .
C7 C 0.1374(14) -0.1602(14) 0.3812(8) 0.038(4) Uani 1 1 d . .
C8 C 0.2382(15) -0.1566(16) 0.3816(9) 0.043(5) Uani 1 1 d . .
C9 C -0.0122(13) -0.1717(13) 0.3440(9) 0.042(5) Uani 1 1 d . .
H9 H -0.066885 -0.174366 0.318727 0.051 Uiso 1 1 calc R .
C10 C -0.0053(16) -0.1699(16) 0.4019(10) 0.052(6) Uani 1 1 d . .
H10 H -0.056213 -0.173581 0.421592 0.063 Uiso 1 1 calc R .
C11 C 0.3569(13) -0.1708(13) 0.3475(8) 0.033(4) Uani 1 1 d . .
H11 H 0.394858 -0.177725 0.321532 0.040 Uiso 1 1 calc R .
C12 C 0.393(2) -0.150(2) 0.4038(12) 0.087(9) Uani 1 1 d . .
H12 H 0.453231 -0.146893 0.423688 0.105 Uiso 1 1 calc R .
C13 C 0.5798(12) 0.7749(13) 0.1437(7) 0.028(4) Uani 1 1 d . .
C14 C 0.6835(14) 0.8691(14) 0.1559(8) 0.037(4) Uani 1 1 d . .
C15 C 0.4447(11) 0.6464(13) 0.1600(8) 0.030(4) Uani 1 1 d . .
H15A H 0.400030 0.600040 0.178655 0.036 Uiso 1 1 calc R .
C16 C 0.4231(14) 0.6377(14) 0.1047(8) 0.042(5) Uani 1 1 d . U
H16A H 0.361464 0.585304 0.078527 0.051 Uiso 1 1 calc R .
C17 C 0.8313(15) 1.0004(14) 0.2097(10) 0.043(5) Uani 1 1 d . .
H17 H 0.884753 1.046304 0.241580 0.051 Uiso 1 1 calc R .
C18 C 0.8321(15) 1.0120(14) 0.1560(11) 0.049(6) Uani 1 1 d . .
H18 H 0.885817 1.066094 0.144865 0.059 Uiso 1 1 calc R .
C19 C 0.7298(14) 0.8703(13) 0.3823(8) 0.031(4) Uani 1 1 d . .
C20 C 0.6218(13) 0.7784(12) 0.3683(8) 0.028(4) Uani 1 1 d . .
C21 C 0.8652(15) 0.9934(13) 0.3648(10) 0.047(5) Uani 1 1 d . .
H21A H 0.911148 1.036588 0.345360 0.056 Uiso 1 1 calc R .
C22 C 0.8896(16) 1.0014(14) 0.4197(9) 0.050(6) Uani 1 1 d . .
H22A H 0.953155 1.052045 0.445257 0.060 Uiso 1 1 calc R .
C23 C 0.4703(13) 0.6524(12) 0.3186(7) 0.032(4) Uani 1 1 d . .
H23A H 0.415604 0.606434 0.287250 0.038 Uiso 1 1 calc R .
C24 C 0.4662(12) 0.6465(14) 0.3718(8) 0.037(5) Uani 1 1 d . .
H24A H 0.409130 0.597784 0.383770 0.045 Uiso 1 1 calc R .
C25 C 1.1372(11) 0.2739(12) 0.2746(7) 0.025(4) Uani 1 1 d . .
C26 C 1.1532(12) 0.3779(12) 0.2883(7) 0.025(4) Uani 1 1 d . .
C27 C 1.1130(13) 0.1310(14) 0.2217(8) 0.036(4) Uani 1 1 d . .
H27 H 1.103600 0.081500 0.190617 0.044 Uiso 1 1 calc R .
C28 C 1.1223(12) 0.1228(15) 0.2737(9) 0.039(5) Uani 1 1 d . .
H28 H 1.118499 0.065045 0.285192 0.047 Uiso 1 1 calc R .
C29 C 1.1682(12) 0.5208(13) 0.2725(8) 0.032(4) Uani 1 1 d . .
H29 H 1.171389 0.571877 0.254246 0.039 Uiso 1 1 calc R .
C30 C 1.1807(14) 0.5306(14) 0.3274(8) 0.035(4) Uani 1 1 d . .
H30 H 1.193652 0.588626 0.354065 0.042 Uiso 1 1 calc R .
C31 C 1.1377(12) 0.3989(12) 0.0669(7) 0.028(4) Uani 1 1 d . .
C32 C 1.1396(12) 0.3040(12) 0.0571(7) 0.026(4) Uani 1 1 d . .
C33 C 1.1177(15) 0.5227(14) 0.1137(8) 0.039(5) Uani 1 1 d . .
H33 H 1.109040 0.563863 0.142174 0.047 Uiso 1 1 calc R .
C34 C 1.1303(16) 0.5419(13) 0.0622(9) 0.045(5) Uani 1 1 d . .
H34 H 1.130032 0.596636 0.048824 0.054 Uiso 1 1 calc R .
C35 C 1.1265(14) 0.1612(15) 0.0746(7) 0.040(5) Uani 1 1 d D .
H35 H 1.115279 0.107483 0.092342 0.048 Uiso 1 1 calc R .
C36 C 1.1530(15) 0.1677(13) 0.0233(7) 0.042(5) Uani 1 1 d D .
H36 H 1.164691 0.121032 0.000391 0.051 Uiso 1 1 calc R .
O1W O 0.6924(10) 0.9743(10) 0.0147(5) 0.046(3) Uani 1 1 d . .
O2W O 1.1726(11) 0.2828(13) 0.4309(7) 0.067(5) Uani 1 1 d . .
O3W O 0.1259(11) -0.1508(12) 0.0094(6) 0.060(4) Uani 1 1 d . .
O4W O 1.0081(11) 0.2785(12) 0.4825(6) 0.062(4) Uani 1 1 d . .
O5W O 0.8121(13) 0.8905(14) 0.5410(8) 0.080(5) Uani 1 1 d . .
O6W O 0.6103(18) 0.616(2) 0.5085(9) 0.139(10) Uani 1 1 d . .

loop_
_atom_site_aniso_label
_atom_site_aniso_U_11
_atom_site_aniso_U_22
_atom_site_aniso_U_33
_atom_site_aniso_U_23
_atom_site_aniso_U_13
_atom_site_aniso_U_12
W1 0.0120(3) 0.0127(3) 0.0197(3) 0.0014(2) 0.0039(2) 0.0057(2)
W2 0.0125(3) 0.0161(3) 0.0197(3) -0.0014(3) 0.0004(2) 0.0067(2)
W3 0.0131(3) 0.0164(3) 0.0200(3) 0.0027(3) 0.0031(2) 0.0093(2)
W4 0.0151(3) 0.0123(3) 0.0213(4) 0.0019(3) 0.0041(2) 0.0078(2)
W5 0.0128(3) 0.0125(3) 0.0213(4) 0.0014(3) 0.0044(2) 0.0055(2)
W6 0.0141(3) 0.0146(3) 0.0205(4) 0.0006(3) 0.0021(2) 0.0089(2)
W7 0.0139(3) 0.0155(3) 0.0193(3) -0.0001(3) 0.0045(2) 0.0087(2)
W8 0.0164(3) 0.0160(3) 0.0197(3) 0.0022(3) 0.0059(3) 0.0099(2)
W9 0.0136(3) 0.0138(3) 0.0183(3) 0.0003(3) 0.0007(2) 0.0060(2)
W10 0.0156(3) 0.0120(3) 0.0211(4) 0.0018(3) 0.0030(3) 0.0080(2)
W11 0.0176(3) 0.0131(3) 0.0187(3) -0.0013(3) 0.0039(3) 0.0083(2)
W12 0.0233(3) 0.0224(3) 0.0131(3) 0.0004(3) 0.0005(3) 0.0111(3)
W13 0.0172(3) 0.0141(3) 0.0191(3) -0.0015(3) 0.0019(3) 0.0089(2)
W14 0.0198(3) 0.0235(3) 0.0153(3) 0.0046(3) 0.0021(3) 0.0110(3)
W15 0.0235(3) 0.0182(3) 0.0182(4) 0.0066(3) 0.0059(3) 0.0083(3)
W16 0.0204(3) 0.0275(3) 0.0161(3) 0.0056(3) 0.0069(3) 0.0133(3)
W17 0.0273(3) 0.0238(3) 0.0141(3) 0.0035(3) 0.0073(3) 0.0156(3)
W18 0.0247(3) 0.0244(3) 0.0170(3) 0.0068(3) 0.0055(3) 0.0162(3)
Zn1 0.0215(9) 0.0259(9) 0.0218(11) 0.0016(8) 0.0064(8) 0.0103(8)
Zn2 0.0310(10) 0.0218(9) 0.0201(10) 0.0034(8) 0.0037(8) 0.0134(8)
Zn3 0.0502(12) 0.0317(10) 0.0181(11) 0.0049(9) 0.0106(10) 0.0239(10)
P1 0.0087(16) 0.0110(16) 0.0075(18) 0.0004(14) 0.0010(14) 0.0054(14)
P2 0.0107(16) 0.0129(17) 0.0060(18) -0.0008(15) -0.0001(14) 0.0081(14)
O1 0.028(6) 0.029(6) 0.023(7) -0.005(5) -0.001(5) 0.022(5)
O2 0.019(5) 0.011(5) 0.017(6) 0.003(4) 0.006(4) 0.007(4)
O3 0.015(5) 0.021(5) 0.022(6) -0.002(5) 0.000(4) 0.013(4)
O4 0.026(5) 0.008(4) 0.019(6) -0.003(4) -0.005(5) 0.010(4)
O5 0.014(5) 0.007(5) 0.053(8) -0.001(5) 0.008(5) 0.004(4)
O6 0.014(5) 0.014(5) 0.025(6) 0.002(5) 0.006(4) 0.004(4)
O7 0.020(5) 0.014(5) 0.019(6) -0.002(4) -0.001(5) 0.006(4)
O8 0.015(4) 0.019(4) 0.020(5) 0.002(4) 0.012(4) 0.012(4)
O9 0.016(5) 0.019(5) 0.028(7) 0.006(5) 0.008(5) 0.008(4)
O10 0.018(4) 0.017(4) 0.034(5) 0.012(3) 0.001(3) 0.013(3)
O11 0.026(5) 0.015(5) 0.009(5) -0.001(4) 0.007(4) 0.014(4)
O12 0.012(4) 0.016(5) 0.008(5) 0.003(4) 0.004(4) 0.004(4)
O13 0.023(5) 0.021(5) 0.016(6) 0.007(5) 0.006(5) 0.012(4)
O14 0.029(5) 0.019(5) 0.014(6) 0.002(5) 0.004(5) 0.018(5)
O15 0.017(5) 0.018(5) 0.011(5) -0.002(4) -0.002(4) 0.009(4)
O16 0.018(5) 0.022(5) 0.022(6) 0.005(5) 0.007(5) 0.014(4)
O17 0.024(5) 0.018(5) 0.032(7) 0.016(5) 0.005(5) 0.000(4)
O18 0.021(5) 0.022(5) 0.017(6) 0.003(5) 0.006(5) 0.011(4)
O19 0.030(6) 0.031(6) 0.007(5) 0.000(5) -0.003(5) 0.017(5)
O20 0.023(5) 0.015(5) 0.010(5) 0.001(4) 0.005(4) 0.009(4)
O21 0.024(5) 0.012(5) 0.011(5) 0.002(4) 0.007(4) 0.004(4)
O22 0.035(6) 0.037(6) 0.034(7) 0.016(6) 0.011(6) 0.026(5)
O23 0.015(5) 0.020(5) 0.020(6) 0.002(5) 0.010(4) 0.007(4)
O24 0.025(5) 0.019(5) 0.030(7) 0.007(5) 0.010(5) 0.015(5)
O25 0.026(5) 0.017(5) 0.019(6) 0.007(5) 0.004(5) 0.010(4)
O26 0.019(5) 0.017(5) 0.029(7) 0.000(5) 0.007(5) 0.011(4)
O27 0.014(5) 0.023(5) 0.026(6) 0.005(5) 0.012(5) 0.010(4)
O28 0.021(4) 0.018(4) 0.010(4) 0.009(3) 0.001(3) 0.007(3)
O29 0.014(5) 0.021(5) 0.022(6) 0.004(5) -0.003(4) 0.009(4)
O30 0.023(5) 0.026(5) 0.022(6) 0.005(5) 0.013(5) 0.016(5)
O31 0.023(5) 0.021(5) 0.025(7) 0.001(5) 0.007(5) 0.011(5)
O32 0.019(5) 0.015(5) 0.030(7) 0.007(5) 0.014(5) 0.009(4)
O33 0.018(5) 0.018(5) 0.025(6) 0.002(5) 0.011(5) 0.008(4)
O34 0.023(5) 0.013(5) 0.014(6) -0.006(4) 0.000(4) 0.011(4)
O35 0.038(6) 0.029(6) 0.026(7) -0.001(5) 0.005(6) 0.018(5)
O36 0.019(5) 0.015(5) 0.012(5) 0.005(4) 0.004(4) 0.007(4)
O37 0.024(5) 0.022(5) 0.006(5) -0.006(4) -0.006(4) 0.016(4)
O38 0.028(6) 0.010(5) 0.038(7) 0.000(5) 0.006(5) 0.009(4)
O39 0.033(5) 0.020(5) 0.008(5) -0.005(4) 0.002(4) 0.013(4)
O40 0.022(5) 0.017(5) 0.011(5) -0.003(4) -0.009(4) 0.012(4)
O41 0.028(6) 0.020(5) 0.027(7) 0.004(5) 0.012(5) 0.017(5)
O42 0.020(5) 0.030(6) 0.034(7) 0.012(6) 0.009(5) 0.014(5)
O43 0.017(5) 0.026(5) 0.014(6) -0.001(5) -0.006(4) 0.015(4)
O44 0.032(6) 0.033(6) 0.025(7) 0.001(6) 0.008(5) 0.011(5)
O45 0.022(5) 0.028(6) 0.031(7) 0.004(5) 0.008(5) 0.017(5)
O46 0.018(5) 0.021(5) 0.021(6) -0.007(5) -0.011(5) 0.002(4)
O47 0.007(4) 0.021(5) 0.023(5) -0.004(4) -0.002(4) 0.005(4)
O48 0.032(6) 0.036(6) 0.017(6) 0.005(5) 0.001(5) 0.019(5)
O49 0.027(6) 0.024(6) 0.033(7) 0.007(5) 0.011(5) 0.016(5)
O50 0.020(5) 0.020(5) 0.020(6) 0.005(5) 0.007(5) 0.010(4)
O51 0.025(5) 0.016(5) 0.015(6) 0.003(4) 0.011(5) 0.010(4)
O52 0.022(5) 0.017(5) 0.018(6) 0.002(5) 0.008(5) 0.008(4)
O53 0.020(5) 0.017(5) 0.012(6) -0.002(4) 0.001(4) 0.010(4)
O54 0.020(5) 0.026(5) 0.018(6) 0.000(5) -0.002(4) 0.018(4)
O55 0.012(5) 0.014(5) 0.028(6) 0.004(5) 0.001(4) 0.006(4)
O56 0.026(6) 0.040(6) 0.017(6) 0.000(5) 0.011(5) 0.020(5)
O57 0.017(5) 0.017(5) 0.024(6) 0.000(5) 0.000(5) 0.009(4)
O58 0.014(5) 0.023(5) 0.024(6) -0.014(5) -0.002(5) 0.008(4)
O59 0.016(5) 0.019(5) 0.028(7) 0.007(5) 0.006(5) 0.012(4)
O60 0.015(5) 0.017(5) 0.026(6) 0.001(5) 0.005(5) 0.004(4)
O61 0.012(5) 0.021(5) 0.031(7) 0.001(5) 0.006(5) 0.010(4)
O62 0.027(5) 0.006(4) 0.011(5) -0.002(4) 0.007(4) 0.006(4)
N1 0.021(7) 0.017(6) 0.031(9) 0.005(6) 0.005(6) 0.002(5)
N2 0.024(7) 0.022(7) 0.034(9) 0.004(6) 0.001(6) 0.015(6)
N3 0.017(6) 0.022(7) 0.038(9) -0.002(6) 0.012(6) 0.006(5)
N4 0.046(9) 0.035(8) 0.027(9) 0.012(7) 0.023(7) 0.025(7)
N5 0.038(8) 0.033(8) 0.041(10) 0.005(7) 0.011(8) 0.022(7)
N6 0.050(9) 0.028(7) 0.016(8) 0.002(6) 0.002(7) 0.016(7)
N7 0.063(11) 0.060(11) 0.046(11) 0.029(10) 0.029(9) 0.042(9)
N8 0.064(12) 0.138(19) 0.025(10) 0.021(12) 0.010(9) 0.068(13)
N9 0.044(8) 0.031(8) 0.040(10) 0.015(7) 0.018(8) 0.026(7)
N10 0.024(7) 0.021(7) 0.041(10) 0.011(7) 0.010(7) 0.015(6)
N11 0.039(8) 0.027(8) 0.035(9) 0.010(7) 0.004(7) 0.015(7)
N12 0.044(8) 0.026(7) 0.030(9) 0.005(7) 0.013(7) 0.024(7)
N13 0.057(8) 0.057(8) 0.023(7) 0.019(6) 0.005(6) 0.020(6)
N14 0.049(10) 0.052(10) 0.054(12) 0.027(9) 0.024(9) 0.033(9)
N15 0.043(9) 0.034(8) 0.040(10) 0.008(8) 0.001(8) 0.025(7)
N16 0.050(9) 0.048(9) 0.026(9) 0.005(8) 0.012(8) 0.030(8)
N17 0.028(7) 0.027(7) 0.036(9) 0.005(7) 0.012(7) 0.016(6)
N18 0.022(7) 0.027(7) 0.029(8) -0.002(6) 0.012(6) 0.016(6)
N19 0.042(8) 0.026(7) 0.044(10) 0.014(7) 0.026(8) 0.015(7)
N20 0.023(6) 0.031(7) 0.011(7) -0.003(6) -0.002(6) 0.015(6)
N21 0.020(7) 0.035(8) 0.038(9) 0.015(7) 0.005(6) 0.014(6)
N22 0.031(8) 0.059(10) 0.026(9) 0.017(8) 0.009(7) 0.028(8)
N23 0.053(9) 0.048(9) 0.013(8) 0.013(7) 0.018(7) 0.028(8)
N24 0.041(8) 0.044(9) 0.046(11) 0.027(8) 0.030(8) 0.025(7)
C1 0.032(9) 0.012(7) 0.025(10) -0.003(7) 0.004(8) 0.009(7)
C2 0.041(10) 0.022(8) 0.019(10) -0.003(7) 0.002(8) 0.005(8)
C3 0.033(9) 0.024(9) 0.052(13) 0.014(9) 0.021(9) 0.014(8)
C4 0.024(8) 0.024(8) 0.027(10) 0.003(8) 0.007(8) -0.001(7)
C5 0.036(9) 0.029(9) 0.034(11) 0.004(8) 0.017(9) 0.015(8)
C6 0.035(10) 0.027(9) 0.051(14) 0.001(9) -0.001(10) 0.012(8)
C7 0.037(10) 0.046(11) 0.026(11) 0.012(9) 0.015(9) 0.015(9)
C8 0.049(11) 0.063(13) 0.044(13) 0.030(11) 0.025(10) 0.041(11)
C9 0.025(9) 0.031(10) 0.053(14) -0.011(9) 0.007(9) 0.007(8)
C10 0.053(13) 0.050(12) 0.068(17) 0.030(12) 0.036(12) 0.027(10)
C11 0.038(10) 0.044(10) 0.031(11) 0.014(9) 0.012(9) 0.027(9)
C12 0.09(2) 0.14(3) 0.07(2) 0.02(2) 0.000(16) 0.09(2)
C13 0.019(8) 0.038(9) 0.016(9) 0.003(8) 0.001(7) 0.008(7)
C14 0.037(10) 0.042(10) 0.037(12) 0.021(10) 0.006(9) 0.023(9)
C15 0.012(7) 0.032(9) 0.035(11) 0.007(8) -0.006(7) 0.005(7)
C16 0.034(7) 0.040(8) 0.033(8) 0.001(7) -0.001(7) 0.008(6)
C17 0.043(11) 0.029(10) 0.068(16) 0.011(10) 0.029(11) 0.024(9)
C18 0.037(11) 0.023(9) 0.092(19) 0.024(11) 0.020(12) 0.015(8)
C19 0.039(10) 0.029(9) 0.025(10) -0.004(8) 0.001(8) 0.021(8)
C20 0.037(9) 0.023(8) 0.030(10) 0.007(8) 0.001(8) 0.021(8)
C21 0.044(11) 0.023(9) 0.062(16) 0.004(10) -0.009(11) 0.015(8)
C22 0.051(12) 0.026(10) 0.049(14) -0.014(9) -0.021(11) 0.016(9)
C23 0.036(9) 0.026(9) 0.024(10) -0.005(8) 0.022(8) 0.008(7)
C24 0.017(8) 0.041(10) 0.046(13) 0.011(10) 0.012(8) 0.008(8)
C25 0.019(7) 0.032(9) 0.014(9) -0.002(7) 0.002(7) 0.009(7)
C26 0.025(8) 0.030(9) 0.021(9) 0.000(8) 0.005(7) 0.017(7)
C27 0.039(10) 0.034(10) 0.036(12) 0.003(9) 0.005(9) 0.021(8)
C28 0.018(8) 0.045(11) 0.060(15) 0.027(11) 0.006(9) 0.017(8)
C29 0.021(8) 0.027(9) 0.048(13) 0.010(9) 0.013(8) 0.010(7)
C30 0.043(10) 0.041(10) 0.023(10) -0.007(8) 0.013(9) 0.025(9)
C31 0.027(8) 0.028(9) 0.029(10) 0.004(8) 0.009(8) 0.013(7)
C32 0.022(8) 0.024(8) 0.026(10) 0.008(8) 0.004(7) 0.008(7)
C33 0.071(13) 0.043(11) 0.020(10) 0.016(9) 0.030(10) 0.033(10)
C34 0.062(12) 0.021(9) 0.047(13) 0.007(9) 0.017(11) 0.017(9)
C35 0.045(11) 0.052(12) 0.040(12) 0.006(10) 0.017(10) 0.036(10)
C36 0.067(13) 0.063(13) 0.034(12) 0.020(10) 0.035(11) 0.053(11)
O1W 0.048(8) 0.054(8) 0.013(7) -0.002(6) 0.000(6) 0.013(6)
O2W 0.054(9) 0.081(11) 0.065(12) 0.023(10) 0.016(9) 0.031(8)
O3W 0.053(9) 0.071(10) 0.048(10) 0.017(9) 0.011(8) 0.025(8)
O4W 0.046(8) 0.065(10) 0.047(10) -0.003(8) -0.005(7) 0.017(7)
O5W 0.066(10) 0.092(13) 0.086(14) 0.039(12) 0.028(10) 0.036(10)
O6W 0.115(17) 0.22(3) 0.067(15) -0.019(17) 0.034(14) 0.090(19)

loop_
_atom_type_symbol
_atom_type_description
_atom_type_scat_dispersion_real
_atom_type_scat_dispersion_imag
_atom_type_scat_source
C C 0.0033 0.0016 'International Tables Vol C Tables 4.2.6.8 and 6.1.1.4'
H H 0.0000 0.0000 'International Tables Vol C Tables 4.2.6.8 and 6.1.1.4'
N N 0.0061 0.0033 'International Tables Vol C Tables 4.2.6.8 and 6.1.1.4'
O O 0.0106 0.0060 'International Tables Vol C Tables 4.2.6.8 and 6.1.1.4'
P P 0.1023 0.0942 'International Tables Vol C Tables 4.2.6.8 and 6.1.1.4'
Zn Zn 0.2839 1.4301 'International Tables Vol C Tables 4.2.6.8 and 6.1.1.4'
W W -0.8490 6.8722 'International Tables Vol C Tables 4.2.6.8 and 6.1.1.4'

loop_
_geom_angle_atom_site_label_1
_geom_angle_atom_site_label_2
_geom_angle_atom_site_label_3
_geom_angle
_geom_angle_site_symmetry_1
_geom_angle_site_symmetry_3
O2 W1 O8 72.0(3) . .
O2 W1 O60 88.5(4) . .
O23 W1 O2 89.0(4) . .
O23 W1 O8 82.8(4) . .
O23 W1 O60 164.6(4) . .
O29 W1 O2 156.7(4) . .
O29 W1 O8 84.8(4) . .
O29 W1 O23 89.4(4) . .
O29 W1 O60 86.9(4) . .
O59 W1 O2 98.7(4) . .
O59 W1 O8 170.6(4) . .
O59 W1 O23 98.7(4) . .
O59 W1 O29 104.5(4) . .
O59 W1 O60 96.7(4) . .
O60 W1 O8 81.9(4) . .
O32 W2 O12 83.2(4) . .
O32 W2 O47 86.0(4) . .
O40 W2 O12 82.4(4) . .
O40 W2 O32 86.9(4) . .
O40 W2 O47 161.5(4) . .
O43 W2 O12 73.1(4) . .
O43 W2 O32 156.3(4) . .
O43 W2 O40 91.2(4) . .
O43 W2 O47 88.6(4) . .
O46 W2 O12 173.9(4) . .
O46 W2 O32 102.7(5) . .
O46 W2 O40 99.5(5) . .
O46 W2 O43 101.0(5) . .
O46 W2 O47 98.6(5) . .
O47 W2 O12 79.9(3) . .
O26 W3 O12 84.6(4) . .
O26 W3 O43 91.4(4) . .
O26 W3 O52 89.6(4) . .
O26 W3 O54 165.5(4) . .
O42 W3 O12 172.5(5) . .
O42 W3 O26 98.4(5) . .
O42 W3 O43 99.9(4) . .
O42 W3 O52 103.1(5) . .
O42 W3 O54 95.9(4) . .
O43 W3 O12 73.1(3) . .
O43 W3 O54 88.2(4) . .
O52 W3 O12 83.7(4) . .
O52 W3 O43 156.5(4) . .
O52 W3 O54 85.0(4) . .
O54 W3 O12 81.5(3) . .
O2 W4 O7 91.5(4) . .
O2 W4 O8 72.0(3) . .
O2 W4 O34 89.0(4) . .
O7 W4 O8 83.9(4) . .
O7 W4 O34 164.9(4) . .
O34 W4 O8 81.9(4) . .
O38 W4 O2 100.0(4) . .
O38 W4 O7 99.6(5) . .
O38 W4 O8 171.4(4) . .
O38 W4 O34 95.2(5) . .
O38 W4 O52 103.6(4) . .
O52 W4 O2 156.2(4) . .
O52 W4 O7 87.8(4) . .
O52 W4 O8 84.3(4) . .
O52 W4 O34 85.8(4) . .
O4 W5 O16 158.1(4) . .
O4 W5 O41 83.9(4) . .
O4 W5 O53 85.6(4) . .
O16 W5 O41 88.2(4) . .
O16 W5 O53 73.1(4) . .
O41 W5 O53 81.7(4) . .
O47 W5 O4 89.9(4) . .
O47 W5 O16 92.2(4) . .
O47 W5 O41 163.7(4) . .
O47 W5 O53 82.8(4) . .
O57 W5 O4 103.6(4) . .
O57 W5 O16 97.6(4) . .
O57 W5 O41 97.8(4) . .
O57 W5 O47 98.3(4) . .
O57 W5 O53 170.7(4) . .
O9 W6 O18 85.7(4) . .
O9 W6 O24 154.8(4) . .
O9 W6 O33 88.9(4) . .
O9 W6 O55 84.1(4) . .
O18 W6 O55 80.6(4) . .
O24 W6 O18 88.7(4) . .
O24 W6 O55 70.7(3) . .
O33 W6 O18 162.9(4) . .
O33 W6 O24 89.4(4) . .
O33 W6 O55 82.7(4) . .
O61 W6 O9 103.8(4) . .
O61 W6 O18 97.0(5) . .
O61 W6 O24 101.3(4) . .
O61 W6 O33 100.0(5) . .
O61 W6 O55 171.6(4) . .
O3 W7 O13 96.4(4) . .
O3 W7 O14 97.1(4) . .
O3 W7 O29 104.2(4) . .
O3 W7 O33 98.6(4) . .
O3 W7 O51 171.5(4) . .
O13 W7 O29 85.1(4) . .
O13 W7 O51 82.7(4) . .
O14 W7 O13 90.5(4) . .
O14 W7 O29 158.6(4) . .
O14 W7 O51 74.6(4) . .
O29 W7 O51 84.1(4) . .
O33 W7 O13 164.1(4) . .
O33 W7 O14 93.0(4) . .
O33 W7 O29 86.0(4) . .
O33 W7 O51 83.2(4) . .
O6 W8 O16 156.9(4) . .
O6 W8 O26 88.8(4) . .
O6 W8 O27 85.9(4) . .
O6 W8 O53 85.0(4) . .
O16 W8 O53 71.9(3) . .
O26 W8 O16 88.9(4) . .
O26 W8 O53 81.2(4) . .
O27 W8 O16 89.6(4) . .
O27 W8 O26 162.9(4) . .
O27 W8 O53 82.2(4) . .
O30 W8 O6 103.5(4) . .
O30 W8 O16 99.5(4) . .
O30 W8 O26 98.7(4) . .
O30 W8 O27 98.4(4) . .
O30 W8 O53 171.4(4) . .
O9 W9 O11 85.3(3) . .
O9 W9 O62 157.5(4) . .
O20 W9 O9 86.4(4) . .
O20 W9 O11 80.7(4) . .
O20 W9 O62 88.8(4) . .
O23 W9 O9 87.8(4) . .
O23 W9 O11 83.2(3) . .
O23 W9 O20 163.3(4) . .
O23 W9 O62 90.5(4) . .
O49 W9 O9 102.9(4) . .
O49 W9 O11 171.6(4) . .
O49 W9 O20 97.8(4) . .
O49 W9 O23 98.8(4) . .
O49 W9 O62 99.5(4) . .
O62 W9 O11 72.2(3) . .
O4 W10 O50 85.3(4) . .
O4 W10 O55 84.3(3) . .
O5 W10 O4 103.6(4) . .
O5 W10 O24 99.5(4) . .
O5 W10 O31 98.4(5) . .
O5 W10 O50 96.9(5) . .
O5 W10 O55 171.9(4) . .
O24 W10 O4 156.8(4) . .
O24 W10 O31 89.7(4) . .
O24 W10 O50 90.1(4) . .
O24 W10 O55 72.5(4) . .
O31 W10 O4 88.8(4) . .
O31 W10 O50 164.5(4) . .
O31 W10 O55 83.6(4) . .
O50 W10 O55 81.6(4) . .
O6 W11 O11 84.5(4) . .
O6 W11 O21 84.3(4) . .
O7 W11 O6 88.4(4) . .
O7 W11 O11 82.7(4) . .
O7 W11 O21 163.1(4) . .
O7 W11 O62 90.7(4) . .
O21 W11 O11 81.4(4) . .
O39 W11 O6 103.2(4) . .
O39 W11 O7 100.3(4) . .
O39 W11 O11 171.7(4) . .
O39 W11 O21 96.3(4) . .
O39 W11 O62 99.2(4) . .
O62 W11 O6 157.4(4) . .
O62 W11 O11 73.0(3) . .
O62 W11 O21 90.1(4) . .
O15 W12 O19 154.4(4) . .
O15 W12 O36 83.5(4) . .
O15 W12 O40 83.8(4) . .
O19 W12 O36 71.8(4) . .
O19 W12 O40 87.0(4) . .
O35 W12 O15 102.2(5) . .
O35 W12 O19 103.1(5) . .
O35 W12 O36 171.6(4) . .
O35 W12 O40 102.9(5) . .
O35 W12 O58 99.8(5) . .
O40 W12 O36 83.7(4) . .
O58 W12 O15 90.5(4) . .
O58 W12 O19 88.8(4) . .
O58 W12 O36 73.7(4) . .
O58 W12 O40 157.3(4) . .
O14 W13 O51 72.8(4) . .
O15 W13 O14 87.3(4) . .
O15 W13 O51 80.3(4) . .
O31 W13 O14 90.3(4) . .
O31 W13 O15 161.8(4) . .
O31 W13 O51 81.8(4) . .
O32 W13 O14 157.3(4) . .
O32 W13 O15 85.9(4) . .
O32 W13 O31 89.4(4) . .
O32 W13 O51 84.7(4) . .
O37 W13 O14 99.3(4) . .
O37 W13 O15 97.7(4) . .
O37 W13 O31 100.4(4) . .
O37 W13 O32 103.0(4) . .
O37 W13 O51 171.9(4) . .
O1 W14 O28 72.4(4) . .
O18 W14 O1 157.3(4) . .
O18 W14 O20 85.7(4) . .
O18 W14 O25 91.8(4) . .
O18 W14 O28 85.5(4) . .
O20 W14 O1 86.0(4) . .
O20 W14 O28 82.8(3) . .
O25 W14 O1 87.2(4) . .
O25 W14 O20 156.1(4) . .
O25 W14 O28 73.3(4) . .
O48 W14 O1 97.9(5) . .
O48 W14 O18 104.6(5) . .
O48 W14 O20 102.7(4) . .
O48 W14 O25 100.9(5) . .
O48 W14 O28 168.7(4) . .
O17 W15 O25 99.6(4) . .
O17 W15 O28 167.6(5) . .
O17 W15 O41 103.2(5) . .
O17 W15 O45 97.6(5) . .
O17 W15 O50 105.5(5) . .
O25 W15 O28 72.6(3) . .
O41 W15 O25 157.1(4) . .
O41 W15 O28 84.6(4) . .
O41 W15 O45 89.3(4) . .
O41 W15 O50 87.1(4) . .
O45 W15 O25 86.3(4) . .
O45 W15 O28 72.7(4) . .
O50 W15 O25 88.2(4) . .
O50 W15 O28 84.2(4) . .
O50 W15 O45 156.8(4) . .
O10 W16 O13 156.3(4) . .
O10 W16 O36 73.0(4) . .
O10 W16 O58 88.7(4) . .
O13 W16 O36 83.5(4) . .
O13 W16 O58 87.2(4) . .
O56 W16 O10 101.8(5) . .
O56 W16 O13 101.9(4) . .
O56 W16 O36 172.1(4) . .
O56 W16 O58 101.2(5) . .
O56 W16 O60 102.0(5) . .
O58 W16 O36 73.0(4) . .
O60 W16 O10 89.2(4) . .
O60 W16 O13 85.5(4) . .
O60 W16 O36 84.1(4) . .
O60 W16 O58 156.6(4) . .
O1 W17 O27 156.4(4) . .
O1 W17 O28 72.8(4) . .
O1 W17 O45 88.2(4) . .
O21 W17 O1 88.9(4) . .
O21 W17 O27 85.1(4) . .
O21 W17 O28 84.1(4) . .
O21 W17 O45 156.0(4) . .
O27 W17 O28 83.8(4) . .
O27 W17 O45 88.1(4) . .
O44 W17 O1 101.9(5) . .
O44 W17 O21 103.7(5) . .
O44 W17 O27 101.7(5) . .
O44 W17 O28 170.7(4) . .
O44 W17 O45 100.2(5) . .
O45 W17 O28 72.3(4) . .
O10 W18 O36 73.8(3) . .
O19 W18 O10 87.9(4) . .
O19 W18 O36 72.6(4) . .
O22 W18 O10 98.2(4) . .
O22 W18 O19 99.3(5) . .
O22 W18 O34 103.9(5) . .
O22 W18 O36 168.5(5) . .
O22 W18 O54 103.1(4) . .
O34 W18 O10 87.6(4) . .
O34 W18 O19 156.8(4) . .
O34 W18 O36 84.3(4) . .
O54 W18 O10 158.7(4) . .
O54 W18 O19 88.4(4) . .
O54 W18 O34 87.6(4) . .
O54 W18 O36 85.1(4) . .
O57 Zn1 O59 171.1(3) 1_445 .
N1 Zn1 O57 90.8(4) . 1_445
N1 Zn1 O59 89.7(4) . .
N1 Zn1 N2 79.7(5) . .
N1 Zn1 N4 97.4(5) . .
N2 Zn1 O57 86.8(4) . 1_445
N2 Zn1 O59 84.5(4) . .
N2 Zn1 N4 172.2(5) . .
N3 Zn1 O57 89.9(4) . 1_445
N3 Zn1 O59 90.1(4) . .
N3 Zn1 N1 177.0(5) . .
N3 Zn1 N2 103.3(5) . .
N3 Zn1 N4 79.6(5) . .
N4 Zn1 O57 100.5(4) . 1_445
N4 Zn1 O59 88.2(4) . .
O38 Zn2 O5 177.4(4) 1_565 .
N9 Zn2 O5 89.7(5) . .
N9 Zn2 O38 88.7(5) . 1_565
N9 Zn2 N10 80.0(5) . .
N9 Zn2 N11 179.2(5) . .
N9 Zn2 N12 100.0(6) . .
N10 Zn2 O5 87.5(4) . .
N10 Zn2 O38 90.3(4) . 1_565
N10 Zn2 N12 179.0(5) . .
N11 Zn2 O5 89.5(5) . .
N11 Zn2 O38 92.1(5) . 1_565
N11 Zn2 N10 100.1(6) . .
N11 Zn2 N12 79.8(6) . .
N12 Zn2 O5 91.6(4) . .
N12 Zn2 O38 90.7(4) . 1_565
N17 Zn3 O30 93.8(4) . .
N17 Zn3 N19 176.4(5) . .
N18 Zn3 O30 96.0(4) . .
N18 Zn3 N17 81.9(5) . .
N18 Zn3 N19 99.7(6) . .
N18 Zn3 N20 166.4(5) . .
N19 Zn3 O30 89.3(4) . .
N20 Zn3 O30 97.5(4) . .
N20 Zn3 N17 98.5(5) . .
N20 Zn3 N19 79.2(5) . .
O11 P1 O28 106.4(5) . .
O11 P1 O53 110.9(5) . .
O53 P1 O28 107.3(5) . .
O55 P1 O11 112.8(5) . .
O55 P1 O28 106.3(5) . .
O55 P1 O53 112.7(5) . .
O8 P2 O36 106.8(5) . .
O12 P2 O8 113.1(5) . .
O12 P2 O36 106.6(5) . .
O12 P2 O51 111.1(5) . .
O51 P2 O8 111.6(5) . .
O51 P2 O36 107.2(5) . .
W17 O1 W14 123.2(6) . .
W4 O2 W1 124.5(4) . .
W5 O4 W10 153.2(6) . .
W10 O5 Zn2 133.5(5) . .
W8 O6 W11 152.0(5) . .
W11 O7 W4 165.0(5) . .
W1 O8 W4 91.3(3) . .
P2 O8 W1 128.3(5) . .
P2 O8 W4 127.3(5) . .
W6 O9 W9 152.0(6) . .
W18 O10 W16 122.8(5) . .
W11 O11 W9 90.4(3) . .
P1 O11 W9 127.6(5) . .
P1 O11 W11 129.6(5) . .
W3 O12 W2 89.3(3) . .
P2 O12 W2 129.2(6) . .
P2 O12 W3 128.3(5) . .
W7 O13 W16 151.7(6) . .
W7 O14 W13 122.1(5) . .
W12 O15 W13 153.8(6) . .
W5 O16 W8 123.6(5) . .
W14 O18 W6 151.8(5) . .
W18 O19 W12 124.5(5) . .
W9 O20 W14 150.3(6) . .
W17 O21 W11 152.3(6) . .
W9 O23 W1 162.4(6) . .
W10 O24 W6 126.1(5) . .
W14 O25 W15 123.1(5) . .
W3 O26 W8 162.8(6) . .
W8 O27 W17 151.3(5) . .
W14 O28 W17 91.4(3) . .
W15 O28 W14 90.9(3) . .
W15 O28 W17 91.0(3) . .
P1 O28 W14 124.8(5) . .
P1 O28 W15 124.1(5) . .
P1 O28 W17 124.5(5) . .
W1 O29 W7 150.7(5) . .
W8 O30 Zn3 135.4(6) . .
W10 O31 W13 162.1(6) . .
W13 O32 W2 150.9(5) . .
W6 O33 W7 164.5(6) . .
W18 O34 W4 149.8(5) . .
W16 O36 W12 89.9(3) . .
W18 O36 W12 91.0(3) . .
W18 O36 W16 90.4(3) . .
P2 O36 W12 125.3(5) . .
P2 O36 W16 124.8(5) . .
P2 O36 W18 124.8(5) . .
W4 O38 Zn2 150.2(6) . 1_545
W2 O40 W12 150.9(5) . .
W15 O41 W5 150.9(6) . .
W2 O43 W3 124.4(5) . .
W17 O45 W15 124.0(5) . .
W5 O47 W2 164.3(6) . .
W15 O50 W10 149.9(5) . .
W7 O51 W13 90.2(3) . .
P2 O51 W7 128.6(5) . .
P2 O51 W13 127.9(6) . .
W4 O52 W3 153.9(6) . .
W5 O53 W8 91.2(3) . .
P1 O53 W5 127.6(5) . .
P1 O53 W8 127.8(6) . .
W18 O54 W3 149.1(5) . .
W10 O55 W6 90.6(3) . .
P1 O55 W6 128.7(6) . .
P1 O55 W10 128.6(5) . .
W5 O57 Zn1 157.1(6) . 1_665
W12 O58 W16 123.3(6) . .
W1 O59 Zn1 137.1(5) . .
W16 O60 W1 150.9(5) . .
W11 O62 W9 124.3(5) . .
C1 N1 Zn1 112.9(11) . .
C1 N1 C3 104.2(15) . .
C3 N1 Zn1 142.4(13) . .
C2 N2 Zn1 111.5(11) . .
C2 N2 C5 103.3(14) . .
C5 N2 Zn1 145.1(12) . .
C7 N3 Zn1 112.8(11) . .
C7 N3 C9 106.7(16) . .
C9 N3 Zn1 140.4(14) . .
C8 N4 Zn1 109.9(11) . .
C8 N4 C11 103.7(16) . .
C11 N4 Zn1 144.1(12) . .
C1 N5 H5 126.5 . .
C1 N5 C4 107.0(15) . .
C4 N5 H5 126.5 . .
C2 N6 H6 128.4 . .
C2 N6 C6 103.1(15) . .
C6 N6 H6 128.4 . .
C7 N7 H7 126.1 . .
C7 N7 C10 107.8(17) . .
C10 N7 H7 126.1 . .
C8 N8 H8 124.5 . .
C8 N8 C12 111(2) . .
C12 N8 H8 124.5 . .
C13 N9 Zn2 112.1(11) . .
C13 N9 C15 104.6(15) . .
C15 N9 Zn2 143.3(12) . .
C14 N10 Zn2 110.7(10) . .
C14 N10 C17 106.9(16) . .
C17 N10 Zn2 142.2(14) . .
C19 N11 Zn2 112.9(11) . .
C19 N11 C21 104.1(17) . .
C21 N11 Zn2 142.3(14) . .
C20 N12 Zn2 109.6(11) . .
C20 N12 C23 106.5(15) . .
C23 N12 Zn2 143.8(13) . .
C13 N13 H13 127.6 . .
C13 N13 C16 104.8(14) . .
C16 N13 H13 127.6 . .
C14 N14 H14 126.8 . .
C14 N14 C18 106.4(18) . .
C18 N14 H14 126.8 . .
C19 N15 H15 127.5 . .
C19 N15 C22 105.0(16) . .
C22 N15 H15 127.5 . .
C20 N16 H16 127.0 . .
C24 N16 H16 127.0 . .
C24 N16 C20 105.9(15) . .
C25 N17 Zn3 108.6(10) . .
C25 N17 C27 105.4(15) . .
C27 N17 Zn3 146.0(13) . .
C26 N18 Zn3 112.5(10) . .
C26 N18 C29 104.0(14) . .
C29 N18 Zn3 143.5(12) . .
C31 N19 Zn3 109.6(10) . .
C31 N19 C33 105.2(13) . .
C33 N19 Zn3 145.0(12) . .
C32 N20 Zn3 113.0(11) . .
C32 N20 C35 106.5(13) . .
C35 N20 Zn3 139.2(10) . .
C25 N21 H21 127.4 . .
C25 N21 C28 105.2(15) . .
C28 N21 H21 127.4 . .
C26 N22 H22 126.2 . .
C26 N22 C30 107.7(14) . .
C30 N22 H22 126.2 . .
C31 N23 H23 125.8 . .
C31 N23 C34 108.4(14) . .
C34 N23 H23 125.8 . .
C32 N24 H24 126.2 . .
C32 N24 C36 107.5(13) . .
C36 N24 H24 126.2 . .
N1 C1 N5 112.9(14) . .
N1 C1 C2 118.3(15) . .
N5 C1 C2 128.8(16) . .
N2 C2 N6 113.7(16) . .
N2 C2 C1 117.3(15) . .
N6 C2 C1 128.9(16) . .
N1 C3 H3 124.7 . .
C4 C3 N1 110.5(17) . .
C4 C3 H3 124.7 . .
N5 C4 H4 127.4 . .
C3 C4 N5 105.3(16) . .
C3 C4 H4 127.4 . .
N2 C5 H5A 124.7 . .
C6 C5 N2 110.5(16) . .
C6 C5 H5A 124.7 . .
N6 C6 H6A 125.4 . .
C5 C6 N6 109.2(16) . .
C5 C6 H6A 125.4 . .
N3 C7 N7 112.1(16) . .
N3 C7 C8 118.5(16) . .
N7 C7 C8 129.3(18) . .
N4 C8 N8 110.3(16) . .
N4 C8 C7 117.8(18) . .
N8 C8 C7 131.8(19) . .
N3 C9 H9 127.0 . .
N3 C9 C10 105.9(18) . .
C10 C9 H9 127.0 . .
N7 C10 C9 107.4(17) . .
N7 C10 H10 126.3 . .
C9 C10 H10 126.3 . .
N4 C11 H11 123.7 . .
C12 C11 N4 112.6(18) . .
C12 C11 H11 123.7 . .
N8 C12 H12 129.0 . .
C11 C12 N8 101.9(19) . .
C11 C12 H12 129.0 . .
N9 C13 N13 113.6(15) . .
N9 C13 C14 118.8(16) . .
N13 C13 C14 127.6(16) . .
N10 C14 N14 110.4(16) . .
N10 C14 C13 118.4(15) . .
N14 C14 C13 131.2(18) . .
N9 C15 H15A 125.2 . .
C16 C15 N9 109.6(15) . .
C16 C15 H15A 125.2 . .
N13 C16 H16A 126.4 . .
C15 C16 N13 107.3(16) . .
C15 C16 H16A 126.4 . .
N10 C17 H17 125.4 . .
N10 C17 C18 109.2(19) . .
C18 C17 H17 125.4 . .
N14 C18 H18 126.4 . .
C17 C18 N14 107.1(16) . .
C17 C18 H18 126.4 . .
N11 C19 N15 113.7(16) . .
N11 C19 C20 116.0(16) . .
N15 C19 C20 130.3(17) . .
N12 C20 N16 110.5(15) . .
N12 C20 C19 121.4(16) . .
N16 C20 C19 128.0(17) . .
N11 C21 H21A 124.9 . .
C22 C21 N11 110.2(19) . .
C22 C21 H21A 124.9 . .
N15 C22 H22A 126.6 . .
C21 C22 N15 106.8(17) . .
C21 C22 H22A 126.6 . .
N12 C23 H23A 124.7 . .
C24 C23 N12 110.6(16) . .
C24 C23 H23A 124.7 . .
N16 C24 H24A 126.8 . .
C23 C24 N16 106.4(15) . .
C23 C24 H24A 126.8 . .
N17 C25 N21 111.0(15) . .
N17 C25 C26 119.3(14) . .
N21 C25 C26 129.8(16) . .
N18 C26 C25 117.7(15) . .
N22 C26 N18 111.2(14) . .
N22 C26 C25 131.1(15) . .
N17 C27 H27 125.8 . .
C28 C27 N17 108.4(18) . .
C28 C27 H27 125.8 . .
N21 C28 H28 124.9 . .
C27 C28 N21 110.1(16) . .
C27 C28 H28 124.9 . .
N18 C29 H29 125.0 . .
C30 C29 N18 110.0(16) . .
C30 C29 H29 125.0 . .
N22 C30 H30 126.4 . .
C29 C30 N22 107.2(16) . .
C29 C30 H30 126.4 . .
N19 C31 C32 117.8(15) . .
N23 C31 N19 111.1(14) . .
N23 C31 C32 131.0(16) . .
N20 C32 N24 112.1(14) . .
N20 C32 C31 119.2(16) . .
N24 C32 C31 128.8(15) . .
N19 C33 H33 125.4 . .
C34 C33 N19 109.2(16) . .
C34 C33 H33 125.4 . .
N23 C34 H34 127.0 . .
C33 C34 N23 106.0(15) . .
C33 C34 H34 127.0 . .
N20 C35 H35 125.8 . .
C36 C35 N20 108.4(15) . .
C36 C35 H35 125.8 . .
N24 C36 H36 127.3 . .
C35 C36 N24 105.5(14) . .
C35 C36 H36 127.3 . .

loop_
_geom_bond_atom_site_label_1
_geom_bond_atom_site_label_2
_geom_bond_distance
_geom_bond_site_symmetry_2
W1 O2 1.921(9) .
W1 O8 2.346(9) .
W1 O23 1.909(10) .
W1 O29 1.882(10) .
W1 O59 1.724(9) .
W1 O60 1.925(11) .
W2 O12 2.396(9) .
W2 O32 1.915(9) .
W2 O40 1.894(10) .
W2 O43 1.892(9) .
W2 O46 1.692(10) .
W2 O47 1.965(11) .
W3 O12 2.387(9) .
W3 O26 1.891(11) .
W3 O42 1.702(10) .
W3 O43 1.908(10) .
W3 O52 1.899(10) .
W3 O54 1.962(10) .
W4 O2 1.887(9) .
W4 O7 1.901(10) .
W4 O8 2.366(9) .
W4 O34 1.930(10) .
W4 O38 1.732(9) .
W4 O52 1.881(9) .
W5 O4 1.896(10) .
W5 O16 1.896(9) .
W5 O41 1.965(11) .
W5 O47 1.834(10) .
W5 O53 2.336(9) .
W5 O57 1.721(9) .
W6 O9 1.878(9) .
W6 O18 1.943(10) .
W6 O24 1.920(10) .
W6 O33 1.892(11) .
W6 O55 2.408(9) .
W6 O61 1.710(9) .
W7 O3 1.710(9) .
W7 O13 1.913(9) .
W7 O14 1.907(10) .
W7 O29 1.926(10) .
W7 O33 1.904(10) .
W7 O51 2.351(9) .
W8 O6 1.878(9) .
W8 O16 1.916(9) .
W8 O26 1.912(11) .
W8 O27 1.910(10) .
W8 O30 1.726(9) .
W8 O53 2.370(9) .
W9 O9 1.914(10) .
W9 O11 2.383(9) .
W9 O20 1.913(9) .
W9 O23 1.889(10) .
W9 O49 1.707(10) .
W9 O62 1.915(9) .
W10 O4 1.899(9) .
W10 O5 1.711(9) .
W10 O24 1.878(10) .
W10 O31 1.886(11) .
W10 O50 1.937(10) .
W10 O55 2.356(9) .
W11 O6 1.920(9) .
W11 O7 1.896(10) .
W11 O11 2.365(9) .
W11 O21 1.923(9) .
W11 O39 1.701(10) .
W11 O62 1.896(9) .
W12 O15 1.904(9) .
W12 O19 1.922(10) .
W12 O35 1.718(12) .
W12 O36 2.398(10) .
W12 O40 1.947(10) .
W12 O58 1.896(9) .
W13 O14 1.941(10) .
W13 O15 1.917(9) .
W13 O31 1.912(11) .
W13 O32 1.866(9) .
W13 O37 1.689(9) .
W13 O51 2.402(9) .
W14 O1 1.972(10) .
W14 O18 1.885(10) .
W14 O20 1.950(9) .
W14 O25 1.898(9) .
W14 O28 2.375(9) .
W14 O48 1.686(10) .
W15 O17 1.733(9) .
W15 O25 1.948(10) .
W15 O28 2.368(8) .
W15 O41 1.873(10) .
W15 O45 1.936(11) .
W15 O50 1.889(10) .
W16 O10 1.927(9) .
W16 O13 1.927(9) .
W16 O36 2.392(9) .
W16 O56 1.723(10) .
W16 O58 1.950(10) .
W16 O60 1.890(11) .
W17 O1 1.913(10) .
W17 O21 1.908(8) .
W17 O27 1.913(10) .
W17 O28 2.398(10) .
W17 O44 1.698(12) .
W17 O45 1.913(10) .
W18 O10 1.919(10) .
W18 O19 1.917(10) .
W18 O22 1.735(10) .
W18 O34 1.897(10) .
W18 O36 2.367(9) .
W18 O54 1.891(10) .
Zn1 O57 2.182(9) 1_445
Zn1 O59 2.314(9) .
Zn1 N1 2.095(14) .
Zn1 N2 2.125(13) .
Zn1 N3 2.067(14) .
Zn1 N4 2.159(15) .
Zn2 O5 2.323(9) .
Zn2 O38 2.209(10) 1_565
Zn2 N9 2.096(16) .
Zn2 N10 2.116(13) .
Zn2 N11 2.101(15) .
Zn2 N12 2.125(13) .
Zn3 O30 2.267(10) .
Zn3 N17 2.117(13) .
Zn3 N18 2.025(14) .
Zn3 N19 2.162(14) .
Zn3 N20 2.073(13) .
P1 O11 1.528(9) .
P1 O28 1.592(10) .
P1 O53 1.547(10) .
P1 O55 1.525(10) .
P2 O8 1.534(10) .
P2 O12 1.505(9) .
P2 O36 1.580(10) .
P2 O51 1.519(10) .
N1 C1 1.32(2) .
N1 C3 1.39(2) .
N2 C2 1.34(2) .
N2 C5 1.40(2) .
N3 C7 1.32(2) .
N3 C9 1.39(2) .
N4 C8 1.32(2) .
N4 C11 1.38(2) .
N5 H5 0.8600 .
N5 C1 1.33(2) .
N5 C4 1.39(2) .
N6 H6 0.8600 .
N6 C2 1.36(2) .
N6 C6 1.41(2) .
N7 H7 0.8600 .
N7 C7 1.34(2) .
N7 C10 1.34(2) .
N8 H8 0.8600 .
N8 C8 1.33(2) .
N8 C12 1.36(3) .
N9 C13 1.31(2) .
N9 C15 1.39(2) .
N10 C14 1.34(2) .
N10 C17 1.36(2) .
N11 C19 1.30(2) .
N11 C21 1.38(2) .
N12 C20 1.29(2) .
N12 C23 1.37(2) .
N13 H13 0.8600 .
N13 C13 1.34(2) .
N13 C16 1.40(2) .
N14 H14 0.8600 .
N14 C14 1.37(2) .
N14 C18 1.38(3) .
N15 H15 0.8600 .
N15 C19 1.34(2) .
N15 C22 1.38(2) .
N16 H16 0.8600 .
N16 C20 1.40(2) .
N16 C24 1.37(2) .
N17 C25 1.34(2) .
N17 C27 1.40(2) .
N18 C26 1.34(2) .
N18 C29 1.39(2) .
N19 C31 1.36(2) .
N19 C33 1.41(2) .
N20 C32 1.321(19) .
N20 C35 1.39(2) .
N21 H21 0.8600 .
N21 C25 1.35(2) .
N21 C28 1.37(2) .
N22 H22 0.8600 .
N22 C26 1.33(2) .
N22 C30 1.35(2) .
N23 H23 0.8600 .
N23 C31 1.33(2) .
N23 C34 1.40(2) .
N24 H24 0.8600 .
N24 C32 1.32(2) .
N24 C36 1.401(9) .
C1 C2 1.46(2) .
C3 H3 0.9300 .
C3 C4 1.35(2) .
C4 H4 0.9300 .
C5 H5A 0.9300 .
C5 C6 1.31(3) .
C6 H6A 0.9300 .
C7 C8 1.45(2) .
C9 H9 0.9300 .
C9 C10 1.42(3) .
C10 H10 0.9300 .
C11 H11 0.9300 .
C11 C12 1.36(3) .
C12 H12 0.9300 .
C13 C14 1.44(2) .
C15 H15A 0.9300 .
C15 C16 1.33(3) .
C16 H16A 0.9300 .
C17 H17 0.9300 .
C17 C18 1.37(3) .
C18 H18 0.9300 .
C19 C20 1.46(2) .
C21 H21A 0.9300 .
C21 C22 1.33(3) .
C22 H22A 0.9300 .
C23 H23A 0.9300 .
C23 C24 1.34(2) .
C24 H24A 0.9300 .
C25 C26 1.44(2) .
C27 H27 0.9300 .
C27 C28 1.31(3) .
C28 H28 0.9300 .
C29 H29 0.9300 .
C29 C30 1.32(2) .
C30 H30 0.9300 .
C31 C32 1.42(2) .
C33 H33 0.9300 .
C33 C34 1.37(2) .
C34 H34 0.9300 .
C35 H35 0.9300 .
C35 C36 1.381(10) .
C36 H36 0.9300 .

loop_
_geom_hbond_atom_site_label_D
_geom_hbond_atom_site_label_H
_geom_hbond_atom_site_label_A
_geom_hbond_distance_DH
_geom_hbond_distance_HA
_geom_hbond_distance_DA
_geom_hbond_angle_DHA
_geom_hbond_site_symmetry_A
_geom_hbond_publ_flag
N5 H5 O44 0.86 2.44 2.940(19) 117.2 2_655 yes
N5 H5 O3W 0.86 2.27 3.08(2) 155.3 . yes
N6 H6 O3W 0.86 2.16 2.97(2) 155.8 . yes
N7 H7 O22 0.86 2.33 3.10(2) 149.3 2_656 yes
N7 H7 O4W 0.86 2.65 3.20(2) 123.3 2_656 yes
N8 H8 O10 0.86 2.57 3.19(2) 129.2 2_656 yes
N8 H8 O22 0.86 2.25 3.06(2) 156.0 2_656 yes
N13 H13 O1 0.86 2.00 2.790(19) 152.3 2_665 yes
N13 H13 O48 0.86 2.61 3.21(2) 128.1 2_665 yes
N14 H14 O1W 0.86 2.15 2.91(2) 147.5 . yes
N15 H15 O5W 0.86 1.96 2.81(2) 168.5 . yes
N16 H16 O56 0.86 2.16 2.909(19) 145.2 2_666 yes
N21 H21 O2W 0.86 2.10 2.95(2) 170.0 . yes
N22 H22 O35 0.86 2.23 2.871(19) 131.2 2_766 yes
N23 H23 O17 0.86 2.33 3.088(19) 147.5 2_765 yes
N23 H23 O45 0.86 2.38 3.021(16) 131.4 2_765 yes
N24 H24 O17 0.86 1.96 2.791(16) 161.0 2_765 yes

loop_
_geom_torsion_atom_site_label_1
_geom_torsion_atom_site_label_2
_geom_torsion_atom_site_label_3
_geom_torsion_atom_site_label_4
_geom_torsion
_geom_torsion_site_symmetry_4
Zn1 N1 C1 N5 175.1(10) .
Zn1 N1 C1 C2 -6.3(17) .
Zn1 N1 C3 C4 -172.1(12) .
Zn1 N2 C2 N6 -178.7(10) .
Zn1 N2 C2 C1 -1.9(17) .
Zn1 N2 C5 C6 -179.5(14) .
Zn1 N3 C7 N7 -174.0(12) .
Zn1 N3 C7 C8 3(2) .
Zn1 N3 C9 C10 172.3(13) .
Zn1 N4 C8 N8 -168.4(14) .
Zn1 N4 C8 C7 14(2) .
Zn1 N4 C11 C12 163.9(19) .
Zn2 N9 C13 N13 -177.6(13) .
Zn2 N9 C13 C14 0(2) .
Zn2 N9 C15 C16 178.7(14) .
Zn2 N10 C14 N14 177.3(11) .
Zn2 N10 C14 C13 -1.8(19) .
Zn2 N10 C17 C18 -174.9(13) .
Zn2 N11 C19 N15 174.8(11) .
Zn2 N11 C19 C20 -5.5(19) .
Zn2 N11 C21 C22 -172.2(15) .
Zn2 N12 C20 N16 174.9(10) .
Zn2 N12 C20 C19 -3.4(19) .
Zn2 N12 C23 C24 -172.7(14) .
Zn3 N17 C25 N21 178.8(9) .
Zn3 N17 C25 C26 -2.2(16) .
Zn3 N17 C27 C28 -179.0(14) .
Zn3 N18 C26 N22 -177.3(10) .
Zn3 N18 C26 C25 2.2(16) .
Zn3 N18 C29 C30 176.4(13) .
Zn3 N19 C31 N23 -178.4(11) .
Zn3 N19 C31 C32 5.7(18) .
Zn3 N19 C33 C34 176.8(16) .
Zn3 N20 C32 N24 170.1(11) .
Zn3 N20 C32 C31 -10.5(18) .
Zn3 N20 C35 C36 -164.6(13) .
O1 W14 O18 W6 -40.8(18) .
O1 W14 O25 W15 -73.3(7) .
O2 W1 O29 W7 -48.8(19) .
O2 W1 O59 Zn1 -7.2(9) .
O2 W4 O38 Zn2 -177.1(13) 1_545
O2 W4 O52 W3 47.7(19) .
O4 W5 O16 W8 -17.6(15) .
O4 W5 O47 W2 -7(2) .
O4 W5 O57 Zn1 6.7(16) 1_665
O4 W10 O5 Zn2 -168.6(8) .
O4 W10 O24 W6 7.0(16) .
O4 W10 O31 W13 0.6(19) .
O5 W10 O4 W5 -130.4(12) .
O5 W10 O24 W6 -177.9(7) .
O5 W10 O31 W13 -103.0(19) .
O6 W8 O30 Zn3 -160.1(7) .
O6 W11 O7 W4 7(2) .
O6 W11 O62 W9 -9.3(14) .
O7 W4 O2 W1 -79.4(6) .
O7 W4 O38 Zn2 89.7(13) 1_545
O7 W4 O52 W3 136.2(13) .
O7 W11 O62 W9 78.4(6) .
O8 W1 O29 W7 -52.1(11) .
O8 W4 O2 W1 3.6(5) .
O8 W4 O52 W3 52.1(12) .
O8 P2 O12 W2 -179.8(6) .
O8 P2 O12 W3 -51.2(8) .
O8 P2 O36 W12 -178.1(5) .
O8 P2 O36 W16 -58.8(7) .
O8 P2 O36 W18 60.7(7) .
O8 P2 O51 W7 53.1(9) .
O8 P2 O51 W13 -178.1(5) .
O9 W6 O33 W7 2(2) .
O9 W9 O23 W1 -2.9(17) .
O10 W16 O60 W1 -130.0(11) .
O10 W18 O34 W4 131.9(10) .
O10 W18 O54 W3 -48.1(19) .
O11 W9 O23 W1 82.6(17) .
O11 W11 O7 W4 -78(2) .
O11 W11 O62 W9 -3.8(5) .
O11 P1 O28 W14 61.8(7) .
O11 P1 O28 W15 -178.6(5) .
O11 P1 O28 W17 -59.1(7) .
O11 P1 O53 W5 -178.4(6) .
O11 P1 O53 W8 52.6(8) .
O11 P1 O55 W6 -50.4(8) .
O11 P1 O55 W10 178.7(6) .
O12 W2 O40 W12 -54.5(11) .
O12 W2 O43 W3 3.5(5) .
O12 W3 O26 W8 -82.0(19) .
O12 W3 O52 W4 -51.3(12) .
O12 P2 O8 W1 -178.2(6) .
O12 P2 O8 W4 52.0(8) .
O12 P2 O36 W12 60.7(7) .
O12 P2 O36 W16 180.0(5) .
O12 P2 O36 W18 -60.5(7) .
O12 P2 O51 W7 -179.6(6) .
O12 P2 O51 W13 -50.8(8) .
O13 W16 O60 W1 27.0(11) .
O14 W13 O32 W2 -48(2) .
O15 W12 O58 W16 85.9(6) .
O15 W13 O32 W2 25.5(13) .
O16 W5 O4 W10 -35(2) .
O16 W5 O47 W2 -166(2) .
O16 W5 O57 Zn1 -178.5(15) 1_665
O16 W8 O6 W11 47(2) .
O16 W8 O30 Zn3 21.1(8) .
O17 W15 O41 W5 133.4(11) .
O17 W15 O50 W10 -129.2(10) .
O18 W6 O9 W9 29.1(12) .
O18 W6 O33 W7 -69(3) .
O18 W14 O25 W15 84.0(6) .
O19 W12 O58 W16 -68.6(6) .
O19 W18 O34 W4 53.0(17) .
O19 W18 O54 W3 -128.3(11) .
O20 W9 O23 W1 67(2) .
O20 W14 O18 W6 28.3(11) .
O20 W14 O25 W15 0.4(15) .
O21 W11 O7 W4 -58(3) .
O21 W11 O62 W9 -84.7(6) .
O22 W18 O34 W4 -130.2(10) .
O22 W18 O54 W3 132.5(10) .
O23 W1 O29 W7 -135.0(12) .
O23 W1 O59 Zn1 83.2(8) .
O24 W6 O9 W9 -48(2) .
O24 W6 O33 W7 -153(2) .
O24 W10 O4 W5 45(2) .
O24 W10 O5 Zn2 13.3(9) .
O24 W10 O31 W13 157.4(19) .
O25 W14 O18 W6 -127.9(11) .
O25 W15 O41 W5 -50.4(18) .
O25 W15 O50 W10 131.3(11) .
O26 W3 O52 W4 -135.9(13) .
O26 W8 O6 W11 131.6(13) .
O26 W8 O30 Zn3 -69.3(8) .
O27 W8 O6 W11 -32.1(13) .
O27 W8 O30 Zn3 112.1(7) .
O28 W14 O18 W6 -54.8(11) .
O28 W14 O25 W15 -0.8(5) .
O28 W15 O41 W5 -56.3(11) .
O28 W15 O50 W10 58.6(10) .
O28 P1 O11 W9 -65.8(7) .
O28 P1 O11 W11 64.6(8) .
O28 P1 O53 W5 65.8(8) .
O28 P1 O53 W8 -63.3(7) .
O28 P1 O55 W6 65.8(7) .
O28 P1 O55 W10 -65.0(8) .
O29 W1 O59 Zn1 174.8(7) .
O30 W8 O6 W11 -129.7(13) .
O31 W10 O4 W5 131.2(12) .
O31 W10 O5 Zn2 -77.8(9) .
O31 W10 O24 W6 -79.3(7) .
O31 W13 O32 W2 -136.9(13) .
O32 W2 O40 W12 29.0(11) .
O32 W2 O43 W3 0.3(15) .
O33 W6 O9 W9 -134.6(13) .
O34 W4 O2 W1 85.4(6) .
O34 W4 O38 Zn2 -87.2(13) 1_545
O34 W4 O52 W3 -30.1(13) .
O34 W18 O54 W3 28.8(10) .
O35 W12 O58 W16 -171.7(6) .
O36 W12 O58 W16 2.8(5) .
O36 W16 O60 W1 -56.9(11) .
O36 W18 O34 W4 58.0(10) .
O36 W18 O54 W3 -55.7(10) .
O36 P2 O8 W1 64.9(7) .
O36 P2 O8 W4 -64.9(7) .
O36 P2 O12 W2 -62.8(7) .
O36 P2 O12 W3 65.8(8) .
O36 P2 O51 W7 -63.5(8) .
O36 P2 O51 W13 65.2(7) .
O37 W13 O32 W2 122.5(13) .
O38 W4 O2 W1 -179.5(6) .
O38 W4 O52 W3 -124.5(13) .
O39 W11 O7 W4 110(2) .
O39 W11 O62 W9 178.9(6) .
O40 W2 O43 W3 85.2(6) .
O40 W12 O58 W16 10.8(14) .
O41 W5 O4 W10 34.6(12) .
O41 W5 O16 W8 -86.2(6) .
O41 W5 O47 W2 -75(3) .
O41 W5 O57 Zn1 92.3(15) 1_665
O41 W15 O50 W10 -26.2(11) .
O42 W3 O26 W8 104.9(19) .
O42 W3 O52 W4 125.6(13) .
O43 W2 O40 W12 -127.3(11) .
O43 W3 O26 W8 -154.8(19) .
O43 W3 O52 W4 -43.2(19) .
O45 W15 O41 W5 -129.0(11) .
O45 W15 O50 W10 55.2(17) .
O46 W2 O40 W12 131.3(11) .
O46 W2 O43 W3 -174.8(6) .
O47 W2 O40 W12 -38(2) .
O47 W2 O43 W3 -76.3(6) .
O47 W5 O4 W10 -130.3(12) .
O47 W5 O16 W8 77.5(6) .
O47 W5 O57 Zn1 -85.2(15) 1_665
O48 W14 O18 W6 130.3(11) .
O48 W14 O25 W15 -170.8(6) .
O49 W9 O23 W1 -105.7(17) .
O50 W10 O4 W5 -34.4(12) .
O50 W10 O5 Zn2 104.6(8) .
O50 W10 O24 W6 85.1(7) .
O50 W10 O31 W13 68(3) .
O50 W15 O41 W5 28.1(11) .
O51 W13 O32 W2 -55.1(13) .
O51 P2 O8 W1 -52.1(8) .
O51 P2 O8 W4 178.2(6) .
O51 P2 O12 W2 53.7(8) .
O51 P2 O12 W3 -177.7(6) .
O51 P2 O36 W12 -58.3(7) .
O51 P2 O36 W16 61.0(7) .
O51 P2 O36 W18 -179.5(5) .
O52 W3 O26 W8 1.7(19) .
O52 W4 O2 W1 8.3(14) .
O52 W4 O38 Zn2 -0.3(14) 1_545
O53 W5 O4 W10 -47.5(12) .
O53 W5 O16 W8 -4.4(5) .
O53 W5 O47 W2 -93(2) .
O53 W8 O6 W11 50.4(13) .
O53 P1 O11 W9 177.8(6) .
O53 P1 O11 W11 -51.8(9) .
O53 P1 O28 W14 -179.4(5) .
O53 P1 O28 W15 -59.8(7) .
O53 P1 O28 W17 59.6(7) .
O53 P1 O55 W6 -176.9(6) .
O53 P1 O55 W10 52.2(9) .
O54 W3 O26 W8 -66(3) .
O54 W3 O52 W4 30.7(12) .
O54 W18 O34 W4 -27.4(10) .
O55 W6 O9 W9 -51.9(12) .
O55 W6 O33 W7 -82(2) .
O55 W10 O4 W5 47.5(12) .
O55 W10 O24 W6 4.0(6) .
O55 W10 O31 W13 85.0(19) .
O55 P1 O11 W9 50.4(8) .
O55 P1 O11 W11 -179.3(6) .
O55 P1 O28 W14 -58.7(7) .
O55 P1 O28 W15 60.9(7) .
O55 P1 O28 W17 -179.6(5) .
O55 P1 O53 W5 -50.8(8) .
O55 P1 O53 W8 -179.9(6) .
O56 W16 O60 W1 128.2(11) .
O57 W5 O4 W10 131.2(12) .
O57 W5 O16 W8 176.2(6) .
O57 W5 O47 W2 96(2) .
O58 W16 O60 W1 -45.1(18) .
O59 W1 O29 W7 126.2(11) .
O60 W1 O29 W7 30.0(11) .
O60 W1 O59 Zn1 -96.7(8) .
O61 W6 O9 W9 125.3(12) .
O61 W6 O33 W7 106(2) .
O62 W9 O23 W1 154.6(17) .
O62 W11 O7 W4 -151(2) .
N1 C1 C2 N2 6(2) .
N1 C1 C2 N6 -178.0(15) .
N1 C3 C4 N5 1.2(18) .
N2 C5 C6 N6 2(2) .
N3 C7 C8 N4 -12(3) .
N3 C7 C8 N8 171(2) .
N3 C9 C10 N7 2(2) .
N4 C11 C12 N8 -6(3) .
N5 C1 C2 N2 -176.0(15) .
N5 C1 C2 N6 0(3) .
N7 C7 C8 N4 164.3(19) .
N7 C7 C8 N8 -13(4) .
N9 C13 C14 N10 1(3) .
N9 C13 C14 N14 -177.6(17) .
N9 C15 C16 N13 1(2) .
N10 C17 C18 N14 1(2) .
N11 C19 C20 N12 6(2) .
N11 C19 C20 N16 -171.7(16) .
N11 C21 C22 N15 3(2) .
N12 C23 C24 N16 -1(2) .
N13 C13 C14 N10 178.5(18) .
N13 C13 C14 N14 0(3) .
N15 C19 C20 N12 -173.9(17) .
N15 C19 C20 N16 8(3) .
N17 C25 C26 N18 0(2) .
N17 C25 C26 N22 179.4(15) .
N17 C27 C28 N21 -1.9(19) .
N18 C29 C30 N22 0.4(18) .
N19 C31 C32 N20 3(2) .
N19 C31 C32 N24 -177.8(16) .
N19 C33 C34 N23 -2(2) .
N20 C35 C36 N24 -2(2) .
N21 C25 C26 N18 178.9(14) .
N21 C25 C26 N22 -2(3) .
N23 C31 C32 N20 -171.9(16) .
N23 C31 C32 N24 7(3) .
C1 N1 C3 C4 -1.6(17) .
C1 N5 C4 C3 -0.3(17) .
C2 N2 C5 C6 -3.0(18) .
C2 N6 C6 C5 0.4(18) .
C3 N1 C1 N5 1.4(17) .
C3 N1 C1 C2 179.9(13) .
C4 N5 C1 N1 -0.7(18) .
C4 N5 C1 C2 -179.0(15) .
C5 N2 C2 N6 3.4(18) .
C5 N2 C2 C1 -179.7(13) .
C6 N6 C2 N2 -2.5(18) .
C6 N6 C2 C1 -178.9(16) .
C7 N3 C9 C10 -2.9(19) .
C7 N7 C10 C9 -1(2) .
C8 N4 C11 C12 5(2) .
C8 N8 C12 C11 5(3) .
C9 N3 C7 N7 3(2) .
C9 N3 C7 C8 179.3(16) .
C10 N7 C7 N3 -1(2) .
C10 N7 C7 C8 -177(2) .
C11 N4 C8 N8 -1(2) .
C11 N4 C8 C7 -179.3(16) .
C12 N8 C8 N4 -3(3) .
C12 N8 C8 C7 175(2) .
C13 N9 C15 C16 -2(2) .
C13 N13 C16 C15 1(2) .
C14 N10 C17 C18 -1.3(19) .
C14 N14 C18 C17 0(2) .
C15 N9 C13 N13 3(2) .
C15 N9 C13 C14 -179.6(15) .
C16 N13 C13 N9 -3(2) .
C16 N13 C13 C14 -179.9(18) .
C17 N10 C14 N14 1.5(19) .
C17 N10 C14 C13 -177.6(15) .
C18 N14 C14 N10 -1(2) .
C18 N14 C14 C13 177.8(18) .
C19 N11 C21 C22 -3(2) .
C19 N15 C22 C21 -2(2) .
C20 N12 C23 C24 2(2) .
C20 N16 C24 C23 0.2(19) .
C21 N11 C19 N15 2(2) .
C21 N11 C19 C20 -178.4(14) .
C22 N15 C19 N11 0(2) .
C22 N15 C19 C20 -179.9(17) .
C23 N12 C20 N16 -1.7(18) .
C23 N12 C20 C19 180.0(14) .
C24 N16 C20 N12 0.9(19) .
C24 N16 C20 C19 179.2(16) .
C25 N17 C27 C28 2.4(18) .
C25 N21 C28 C27 0.7(17) .
C26 N18 C29 C30 -0.8(17) .
C26 N22 C30 C29 0.2(18) .
C27 N17 C25 N21 -2.0(17) .
C27 N17 C25 C26 177.0(13) .
C28 N21 C25 N17 0.9(16) .
C28 N21 C25 C26 -178.0(15) .
C29 N18 C26 N22 0.9(16) .
C29 N18 C26 C25 -179.6(13) .
C30 N22 C26 N18 -0.7(18) .
C30 N22 C26 C25 179.9(16) .
C31 N19 C33 C34 2(2) .
C31 N23 C34 C33 1(2) .
C32 N20 C35 C36 0.9(19) .
C32 N24 C36 C35 2(2) .
C33 N19 C31 N23 -1.6(19) .
C33 N19 C31 C32 -177.5(15) .
C34 N23 C31 N19 1(2) .
C34 N23 C31 C32 175.8(17) .
C35 N20 C32 N24 0.4(18) .
C35 N20 C32 C31 179.8(14) .
C36 N24 C32 N20 -1.5(19) .
C36 N24 C32 C31 179.2(16) .
